data_1574728
loop_
_publ_author_name
'Paschke, Ann-Sophie K.'
'Schiele, Stefanie'
'Pinard, Camille'
'Sandrini, Filippo'
'Morandi, Bill'

_publ_section_title
;
 Chemodivergent C-to-N atom swap from benzofurans to benzisoxazoles and
 benzoxazoles
;
_journal_issue 25
_journal_name_full 'Chemical Science'
_journal_page_first 11464
_journal_page_last 11467
_journal_paper_doi 10.1039/D5SC02032H
_journal_volume 16
_journal_year 2025
_chemical_formula_moiety 'C9 H7 N O3'
_chemical_formula_sum 'C9 H7 N O3'
_chemical_formula_weight 177.16
_chemical_name_systematic 'methyl benzo[d]isoxazole-5-carboxylate'
_space_group_crystal_system monoclinic
_space_group_IT_number 14
_space_group_name_Hall '-P 2ybc'
_space_group_name_H-M_alt 'P 1 21/c 1'
_atom_sites_solution_hydrogens geom
_atom_sites_solution_primary dual
_audit_creation_date 2024-11-27
_audit_creation_method
;
Olex2 1.5
(compiled 2024.02.16 svn.r378c4104 for OlexSys, GUI svn.r6928)
;
_audit_update_record
;
2025-01-21 deposited with the CCDC.	2025-05-13 downloaded from the CCDC.
;
_cell_angle_alpha 90
_cell_angle_beta 108.043(3)
_cell_angle_gamma 90
_cell_formula_units_Z 4
_cell_length_a 10.4696(3)
_cell_length_b 11.1571(3)
_cell_length_c 7.1041(2)
_cell_measurement_reflns_used 8797
_cell_measurement_temperature 100.0(1)
_cell_measurement_theta_max 72.4290
_cell_measurement_theta_min 3.9520
_cell_volume 789.03(4)
_computing_cell_refinement 'CrysAlisPro 1.171.43.143a (Rigaku OD, 2024)'
_computing_data_collection 'CrysAlisPro system (CCD 43.143a 64-bit (release 25-10-2024))'
_computing_data_reduction 'CrysAlisPro 1.171.43.143a (Rigaku OD, 2024)'
_computing_molecular_graphics 'Olex2 1.5 (Dolomanov et al., 2009)'
_computing_publication_material 'Olex2 1.5 (Dolomanov et al., 2009)'
_computing_structure_refinement 'SHELXL 2019/3 (Sheldrick, 2015)'
_computing_structure_solution 'SHELXT 2018/2 (Sheldrick, 2018)'
_diffrn_ambient_environment N~2~
_diffrn_ambient_temperature 100.0(1)
_diffrn_detector 'Hybrid Pixel Array Detector'
_diffrn_detector_area_resol_mean 10.0000
_diffrn_detector_type 'HyPix-Arc 150'
_diffrn_measured_fraction_theta_full 0.992
_diffrn_measured_fraction_theta_max 0.966
_diffrn_measurement_details
;
List of Runs (angles in degrees, time in seconds):

  # Type    Start    End  Width  t~exp~   \w     \q     \k     \f   Frames
#--------------------------------------------------------------------------
  1  \w     28.00 100.00   0.50    0.10    --   67.93-140.00  66.00  144
  2  \w     31.00 103.00   0.50    0.10    --   70.78-140.00  66.00  144
  3  \w     38.00 109.00   0.50    0.40    --   77.85-140.00  66.00  142
  4  \w     38.00 109.00   0.50    0.40    --   77.85-140.00  66.00  142
  5  \w     75.00 100.00   0.50    0.40    --   77.85-125.00 -30.00   50
  6  \w     33.00  59.00   0.50    0.40    --   77.85-125.00 -30.00   52
  7  \w     25.00  96.00   0.50    0.10    --   67.93-130.00-119.00  142
  8  \w     28.00  99.00   0.50    0.10    --   70.78-130.00-119.00  142
  9  \w     46.00  98.00   0.50    0.40    --   77.85-125.00-150.00  104
 10  \w     69.00 100.00   0.50    0.40    --   77.85-125.00-120.00   62
 11  \w     35.00 102.00   0.50    0.40    --   77.85-130.00-119.00  134
 12  \w     37.00  94.00   0.50    0.40    --   77.85-125.00 -90.00  114
 13  \w     37.00  84.00   0.50    0.40    --   77.85 -95.00 -90.00   94
 14  \w     44.00  83.00   0.50    0.40    --   77.85 -95.00-120.00   78
 15  \w     27.00  76.00   0.50    0.10    --   67.93 -95.00 -60.00   98
 16  \w     48.00  83.00   0.50    0.40    --   77.85 -95.00 -30.00   70
 17  \w     74.00 100.00   0.50    0.40    --   77.85-125.00   0.00   52
 18  \w     41.00  84.00   0.50    0.40    --   77.85 -95.00  90.00   86
 19  \w     81.00 113.00   0.50    0.10    --   72.89  16.00  24.62   64
 20  \w     92.00 118.00   0.50    0.40    --   75.17  23.00 -84.51   52
 21  \w     91.00 116.00   0.50    0.10    --   72.89  27.00-173.13   50
 22  \w     82.00 112.00   0.50    0.10    --   72.89  17.00  -6.31   60
 23  \w     61.00  92.00   0.50    0.10    --   46.00  53.00  66.92   62
 24  \w     91.00 116.00   0.50    0.40    --   75.17  22.00  94.16   50
 25  \w     91.00 116.00   0.50    0.40    --   75.17  20.00 161.44   50
 26  \w    -92.00 -61.00   0.50    0.10    --  -46.00 -53.00 119.50   62
 27  \w   -112.00 -81.00   0.50    0.10    --  -66.00 -53.00 152.25   62
 28  \w   -106.00 -72.00   0.50    0.10    --  -58.00 -45.00  90.97   68
 29  \w   -117.00 -85.00   0.50    0.10    --  -70.00 -38.00 175.70   64
 30  \w   -118.00 -84.00   0.50    0.10    --  -70.00 -45.00  67.50   68
 31  \w   -120.00 -91.00   0.50    0.10    --  -74.00 -31.00  85.84   58
 32  \w   -108.00 -80.00   0.50    0.10    --  -62.00 -33.00  17.87   56
 33  \w   -119.00 -94.00   0.50    0.40    --  -75.17 -27.00   2.57   50
 34  \w   -110.00 -76.00   0.50    0.10    --  -62.00 -45.00 -60.34   68
 35  \w   -105.00 -74.00   0.50    0.10    --  -58.00 -39.00-103.69   62
 36  \w   -112.00 -87.00   0.50    0.10    --  -70.00 -25.00-170.39   50
 37  \w   -101.00 -69.00   0.50    0.10    --  -54.00 -48.00-140.62   64
 38  \w   -114.00 -88.00   0.50    0.10    --  -72.64 -20.00-117.19   52
 39  \w   -114.00 -88.00   0.50    0.40    --  -75.17 -15.00-118.38   52
 40  \w   -110.00 -84.00   0.50    0.10    --  -70.00 -20.00-143.05   52
 41  \w   -118.00 -91.00   0.50    0.40    --  -75.17 -23.00  51.35   54
 42  \w   -117.00 -92.00   0.50    0.40    --  -75.17 -22.00 174.26   50
 43  \w   -111.00 -86.00   0.50    0.10    --  -70.00 -20.00 110.27   50
 44  \w    -63.00 -36.00   0.50    0.10    --  -72.64  75.00 107.86   54
 45  \w    -57.00 -32.00   0.50    0.10    --  -72.64  70.00 153.47   50
 46  \w    -35.00  -8.00   0.50    0.10    --  -54.00  52.00  67.08   54
 47  \w    -63.00 -38.00   0.50    0.10    --  -72.64  72.00  57.28   50
 48  \w    -98.00 -26.00   0.50    0.10    --  -66.25 140.00 125.00  144
 49  \w   -102.00 -29.00   0.50    0.10    --  -69.39 140.00 125.00  146
 50  \w    -95.00 -25.00   0.50    0.10    --  -69.39 125.00  30.00  140
 51  \w    -63.00 -31.00   0.50    0.40    --  -75.17 125.00   4.14   64
 52  \w    -99.00 -61.00   0.50    0.40    --  -75.17 121.00  -5.02   76
 53  \w    -95.00 -69.00   0.50    0.40    --  -75.17 125.00   4.14   52
 54  \w    -94.00 -23.00   0.50    0.10    --  -66.25 130.00 -47.00  142
 55  \w    -97.00 -26.00   0.50    0.10    --  -69.39 130.00 -47.00  142
 56  \w    -96.00 -68.00   0.50    0.40    --  -75.17 117.00-127.02   56
 57  \w    -62.00 -35.00   0.50    0.40    --  -75.17 115.00 -52.10   54
 58  \w    -99.00 -72.00   0.50    0.40    --  -75.17 121.00 -29.51   54
 59  \w    -95.00 -69.00   0.50    0.40    --  -75.17 115.00 -52.10   52
 60  \w    -68.00 -35.00   0.50    0.10    --  -72.64  99.00 -54.02   66
 61  \w    -64.00 -38.00   0.50    0.10    --  -72.64  84.00-120.13   52
 62  \w    -98.00 -72.00   0.50    0.40    --  -75.17 121.00  58.90   52
 63  \w    -57.00 -30.00   0.50    0.40    --  -75.17 121.00  58.90   54
 64  \w    -92.00 -51.00   0.50    0.10    --  -72.64 116.00 109.30   82
;
_diffrn_measurement_device 'four-circle diffractometer'
_diffrn_measurement_device_type 'XtaLAB Synergy R, HyPix-Arc 150'
_diffrn_measurement_method '\w scans'
_diffrn_orient_matrix_type 'CrysAlisPro convention (1999,Acta A55,543-557)'
_diffrn_orient_matrix_UB_11 0.1390867000
_diffrn_orient_matrix_UB_12 0.0146745000
_diffrn_orient_matrix_UB_13 -0.0286075000
_diffrn_orient_matrix_UB_21 0.0177816000
_diffrn_orient_matrix_UB_22 -0.1372090000
_diffrn_orient_matrix_UB_23 0.0068293000
_diffrn_orient_matrix_UB_31 -0.0653697000
_diffrn_orient_matrix_UB_32 -0.0059381000
_diffrn_orient_matrix_UB_33 -0.2261690000
_diffrn_radiation_monochromator mirror
_diffrn_radiation_probe x-ray
_diffrn_radiation_type 'Cu K\a'
_diffrn_radiation_wavelength 1.54184
_diffrn_reflns_av_R_equivalents 0.0357
_diffrn_reflns_av_unetI/netI 0.0166
_diffrn_reflns_Laue_measured_fraction_full 0.992
_diffrn_reflns_Laue_measured_fraction_max 0.966
_diffrn_reflns_limit_h_max 13
_diffrn_reflns_limit_h_min -13
_diffrn_reflns_limit_k_max 13
_diffrn_reflns_limit_k_min -13
_diffrn_reflns_limit_l_max 7
_diffrn_reflns_limit_l_min -8
_diffrn_reflns_number 14398
_diffrn_reflns_point_group_measured_fraction_full 0.992
_diffrn_reflns_point_group_measured_fraction_max 0.966
_diffrn_reflns_theta_full 67.684
_diffrn_reflns_theta_max 74.445
_diffrn_reflns_theta_min 4.442
_diffrn_source 'Rotating-anode X-ray tube'
_diffrn_source_type 'PhotonJet R (Cu) X-ray Source'
_exptl_absorpt_coefficient_mu 0.963
_exptl_absorpt_correction_T_max 1.000
_exptl_absorpt_correction_T_min 0.695
_exptl_absorpt_correction_type gaussian
_exptl_absorpt_process_details
;
CrysAlisPro 1.171.43.143a (Rigaku Oxford Diffraction, 2024)
Numerical absorption correction based on gaussian integration over
a multifaceted crystal model
Empirical absorption correction using spherical harmonics,
implemented in SCALE3 ABSPACK scaling algorithm.
;
_exptl_crystal_colour 'clear colourless'
_exptl_crystal_colour_lustre clear
_exptl_crystal_colour_primary colourless
_exptl_crystal_density_diffrn 1.491
_exptl_crystal_description plate
_exptl_crystal_F_000 368
_exptl_crystal_recrystallization_method 'Re-crystallisation from solvent'
_exptl_crystal_size_max 0.225
_exptl_crystal_size_mid 0.154
_exptl_crystal_size_min 0.039
_refine_diff_density_max 0.209
_refine_diff_density_min -0.243
_refine_diff_density_rms 0.051
_refine_ls_extinction_method none
_refine_ls_goodness_of_fit_ref 1.067
_refine_ls_hydrogen_treatment constr
_refine_ls_matrix_type full
_refine_ls_number_parameters 119
_refine_ls_number_reflns 1556
_refine_ls_number_restraints 0
_refine_ls_restrained_S_all 1.067
_refine_ls_R_factor_all 0.0414
_refine_ls_R_factor_gt 0.0372
_refine_ls_shift/su_max 0.000
_refine_ls_shift/su_mean 0.000
_refine_ls_structure_factor_coef Fsqd
_refine_ls_weighting_details 'w=1/[\s^2^(Fo^2^)+(0.0637P)^2^+0.2086P] where P=(Fo^2^+2Fc^2^)/3'
_refine_ls_weighting_scheme calc
_refine_ls_wR_factor_gt 0.1013
_refine_ls_wR_factor_ref 0.1045
_reflns_Friedel_coverage 0.000
_reflns_number_gt 1380
_reflns_number_total 1556
_reflns_threshold_expression 'I > 2\s(I)'
_cod_data_source_file d5sc02032h2.cif
_cod_data_source_block bm291124_1_1
_cod_depositor_comments 'Adding full bibliography for 1574726--1574728.cif.'
_cod_original_cell_volume 789.02(4)
_cod_database_code 1574728
_shelx_shelxl_version_number 2019/3
_chemical_oxdiff_formula C9H7NO3
_shelx_space_group_comment
;
The symmetry employed for this shelxl refinement is uniquely defined
by the following loop, which should always be used as a source of
symmetry information in preference to the above space-group names.
They are only intended as comments.
;
_shelx_estimated_absorpt_t_max 0.963
_shelx_estimated_absorpt_t_min 0.816
_olex2_refinement_description
;
1. Fixed Uiso
 At 1.2 times of:
  All C(H) groups
 At 1.5 times of:
  All C(H,H,H) groups
2.a Aromatic/amide H refined with riding coordinates:
 C4(H4), C7(H7), C9(H9), C8(H8)
2.b Idealised Me refined as rotating group:
 C1(H1A,H1B,H1C)
;
_olex2_date_sample_data_collection 2024-11-26
_olex2_date_sample_submission 2024-11-26
_olex2_submission_original_sample_id bm291124_1_1
_olex2_submission_special_instructions 'No special instructions were received'
_oxdiff_exptl_absorpt_empirical_details
;
Empirical correction (ABSPACK) includes:
- Absorption correction using spherical harmonics
- Frame scaling
- Detector area scaling
;
_oxdiff_exptl_absorpt_empirical_full_max 2.219
_oxdiff_exptl_absorpt_empirical_full_min 0.355

loop_
_space_group_symop_operation_xyz
'x, y, z'
'-x, y+1/2, -z+1/2'
'-x, -y, -z'
'x, -y-1/2, z-1/2'

loop_
_atom_site_label
_atom_site_type_symbol
_atom_site_fract_x
_atom_site_fract_y
_atom_site_fract_z
_atom_site_U_iso_or_equiv
_atom_site_adp_type
_atom_site_occupancy
_atom_site_site_symmetry_order
_atom_site_calc_flag
_atom_site_refinement_flags_posn
_atom_site_refinement_flags_adp
_atom_site_refinement_flags_occupancy
_atom_site_disorder_assembly
_atom_site_disorder_group
O3 O 0.40238(9) 0.26494(8) 0.07092(13) 0.0211(2) Uani 1 1 d . . . . .
O1 O 0.98514(9) 0.28326(8) 0.64016(14) 0.0238(3) Uani 1 1 d . . . . .
O2 O 0.39885(10) 0.45795(9) 0.15525(16) 0.0337(3) Uani 1 1 d . . . . .
N1 N 0.99187(11) 0.15530(10) 0.63099(16) 0.0244(3) Uani 1 1 d . . . . .
C4 C 0.65199(12) 0.22915(11) 0.32434(18) 0.0184(3) Uani 1 1 d . . . . .
H4 H 0.600064 0.161586 0.264198 0.022 Uiso 1 1 calc R U . . .
C3 C 0.59924(12) 0.34361(11) 0.29539(18) 0.0186(3) Uani 1 1 d . . . . .
C6 C 0.85955(12) 0.31672(12) 0.52831(18) 0.0199(3) Uani 1 1 d . . . . .
C5 C 0.78449(13) 0.21674(11) 0.44536(18) 0.0185(3) Uani 1 1 d . . . . .
C7 C 0.80887(13) 0.43303(12) 0.50155(19) 0.0232(3) Uani 1 1 d . . . . .
H7 H 0.861897 0.500460 0.559642 0.028 Uiso 1 1 calc R U . . .
C2 C 0.45813(12) 0.36399(11) 0.16930(18) 0.0200(3) Uani 1 1 d . . . . .
C9 C 0.87538(12) 0.11908(12) 0.51820(19) 0.0218(3) Uani 1 1 d . . . . .
H9 H 0.853004 0.037337 0.487523 0.026 Uiso 1 1 calc R U . . .
C8 C 0.67639(13) 0.44412(12) 0.38497(19) 0.0219(3) Uani 1 1 d . . . . .
H8 H 0.636216 0.521340 0.364593 0.026 Uiso 1 1 calc R U . . .
C1 C 0.26684(13) 0.27892(12) -0.0591(2) 0.0229(3) Uani 1 1 d . . . . .
H1A H 0.264094 0.343394 -0.153960 0.034 Uiso 1 1 calc R U . . .
H1B H 0.207403 0.299029 0.019111 0.034 Uiso 1 1 calc R U . . .
H1C H 0.236904 0.203850 -0.130801 0.034 Uiso 1 1 calc R U . . .

loop_
_atom_site_aniso_label
_atom_site_aniso_U_11
_atom_site_aniso_U_22
_atom_site_aniso_U_33
_atom_site_aniso_U_23
_atom_site_aniso_U_13
_atom_site_aniso_U_12
O3 0.0147(4) 0.0215(5) 0.0232(5) -0.0018(3) 0.0002(4) 0.0008(3)
O1 0.0161(5) 0.0255(5) 0.0257(5) -0.0008(4) 0.0006(4) -0.0001(3)
O2 0.0233(5) 0.0225(5) 0.0457(7) -0.0043(4) -0.0032(4) 0.0053(4)
N1 0.0205(6) 0.0246(6) 0.0256(6) 0.0013(4) 0.0036(5) 0.0022(4)
C4 0.0162(6) 0.0201(6) 0.0181(6) -0.0007(5) 0.0045(5) -0.0009(5)
C3 0.0153(6) 0.0219(6) 0.0179(6) 0.0003(5) 0.0042(5) -0.0004(5)
C6 0.0144(6) 0.0261(7) 0.0180(6) 0.0006(5) 0.0034(5) -0.0003(5)
C5 0.0180(6) 0.0209(6) 0.0171(6) 0.0009(5) 0.0059(5) 0.0004(5)
C7 0.0195(6) 0.0224(7) 0.0261(7) -0.0038(5) 0.0048(5) -0.0036(5)
C2 0.0183(6) 0.0198(6) 0.0207(6) 0.0005(5) 0.0043(5) 0.0006(5)
C9 0.0180(6) 0.0235(7) 0.0229(7) 0.0009(5) 0.0047(5) 0.0015(5)
C8 0.0210(6) 0.0191(6) 0.0251(7) -0.0004(5) 0.0062(5) 0.0000(5)
C1 0.0152(6) 0.0287(7) 0.0208(7) 0.0006(5) -0.0004(5) -0.0001(5)

loop_
_atom_type_symbol
_atom_type_description
_atom_type_scat_dispersion_real
_atom_type_scat_dispersion_imag
_atom_type_scat_source
C C 0.0181 0.0091 'International Tables Vol C Tables 4.2.6.8 and 6.1.1.4'
H H 0.0000 0.0000 'International Tables Vol C Tables 4.2.6.8 and 6.1.1.4'
N N 0.0311 0.0180 'International Tables Vol C Tables 4.2.6.8 and 6.1.1.4'
O O 0.0492 0.0322 'International Tables Vol C Tables 4.2.6.8 and 6.1.1.4'

loop_
_exptl_crystal_face_index_h
_exptl_crystal_face_index_k
_exptl_crystal_face_index_l
_exptl_crystal_face_perp_dist
0 -1 0 0.0188
0 1 0 0.0197
2 0 -2 0.0925
-1 0 1 0.0968
1 0 0 0.0731
-7 0 0 0.0772
-7 0 1 0.0757
-6 3 1 0.0608
6 -3 0 0.0624
4 -3 -4 0.0844
-2 2 4 0.0978
3 -6 -2 0.0502
4 -6 0 0.0344
1 -7 0 0.0150
-1 0 -4 0.1332
2 7 -2 0.0490
2 7 -1 0.0361
2 -7 0 0.0122
1 4 4 0.0984

loop_
_geom_angle_atom_site_label_1
_geom_angle_atom_site_label_2
_geom_angle_atom_site_label_3
_geom_angle
_geom_angle_site_symmetry_1
_geom_angle_site_symmetry_3
_geom_angle_publ_flag
C2 O3 C1 115.33(10) . . ?
C6 O1 N1 107.41(9) . . ?
C9 N1 O1 106.75(10) . . ?
C3 C4 H4 121.3 . . ?
C3 C4 C5 117.34(11) . . ?
C5 C4 H4 121.3 . . ?
C4 C3 C2 120.48(11) . . ?
C4 C3 C8 121.35(11) . . ?
C8 C3 C2 118.17(11) . . ?
O1 C6 C5 110.20(11) . . ?
O1 C6 C7 126.41(11) . . ?
C5 C6 C7 123.36(12) . . ?
C4 C5 C9 136.09(12) . . ?
C6 C5 C4 120.45(12) . . ?
C6 C5 C9 103.45(12) . . ?
C6 C7 H7 122.1 . . ?
C8 C7 C6 115.72(12) . . ?
C8 C7 H7 122.1 . . ?
O3 C2 C3 112.23(10) . . ?
O2 C2 O3 122.91(11) . . ?
O2 C2 C3 124.86(11) . . ?
N1 C9 C5 112.19(12) . . ?
N1 C9 H9 123.9 . . ?
C5 C9 H9 123.9 . . ?
C3 C8 H8 119.1 . . ?
C7 C8 C3 121.74(12) . . ?
C7 C8 H8 119.1 . . ?
O3 C1 H1A 109.5 . . ?
O3 C1 H1B 109.5 . . ?
O3 C1 H1C 109.5 . . ?
H1A C1 H1B 109.5 . . ?
H1A C1 H1C 109.5 . . ?
H1B C1 H1C 109.5 . . ?

loop_
_geom_bond_atom_site_label_1
_geom_bond_atom_site_label_2
_geom_bond_distance
_geom_bond_site_symmetry_2
_geom_bond_publ_flag
O3 C2 1.3408(15) . ?
O3 C1 1.4420(15) . ?
O1 N1 1.4318(15) . ?
O1 C6 1.3611(15) . ?
O2 C2 1.2066(16) . ?
N1 C9 1.2990(17) . ?
C4 H4 0.9500 . ?
C4 C3 1.3812(18) . ?
C4 C5 1.3942(17) . ?
C3 C2 1.4889(16) . ?
C3 C8 1.4129(17) . ?
C6 C5 1.3864(18) . ?
C6 C7 1.3926(19) . ?
C5 C9 1.4337(17) . ?
C7 H7 0.9500 . ?
C7 C8 1.3833(17) . ?
C9 H9 0.9500 . ?
C8 H8 0.9500 . ?
C1 H1A 0.9800 . ?
C1 H1B 0.9800 . ?
C1 H1C 0.9800 . ?

loop_
_geom_torsion_atom_site_label_1
_geom_torsion_atom_site_label_2
_geom_torsion_atom_site_label_3
_geom_torsion_atom_site_label_4
_geom_torsion
_geom_torsion_site_symmetry_1
_geom_torsion_site_symmetry_2
_geom_torsion_site_symmetry_3
_geom_torsion_site_symmetry_4
_geom_torsion_publ_flag
O1 N1 C9 C5 0.01(14) . . . . ?
O1 C6 C5 C4 179.98(10) . . . . ?
O1 C6 C5 C9 0.48(14) . . . . ?
O1 C6 C7 C8 -178.24(11) . . . . ?
N1 O1 C6 C5 -0.50(13) . . . . ?
N1 O1 C6 C7 177.93(12) . . . . ?
C4 C3 C2 O3 -9.44(16) . . . . ?
C4 C3 C2 O2 170.49(13) . . . . ?
C4 C3 C8 C7 1.6(2) . . . . ?
C4 C5 C9 N1 -179.67(13) . . . . ?
C3 C4 C5 C6 -1.41(18) . . . . ?
C3 C4 C5 C9 177.89(13) . . . . ?
C6 O1 N1 C9 0.30(13) . . . . ?
C6 C5 C9 N1 -0.30(14) . . . . ?
C6 C7 C8 C3 -1.50(19) . . . . ?
C5 C4 C3 C2 -179.54(10) . . . . ?
C5 C4 C3 C8 -0.06(18) . . . . ?
C5 C6 C7 C8 0.00(19) . . . . ?
C7 C6 C5 C4 1.5(2) . . . . ?
C7 C6 C5 C9 -178.01(12) . . . . ?
C2 C3 C8 C7 -178.92(11) . . . . ?
C8 C3 C2 O3 171.06(11) . . . . ?
C8 C3 C2 O2 -9.01(19) . . . . ?
C1 O3 C2 O2 1.88(18) . . . . ?
C1 O3 C2 C3 -178.20(10) . . . . ?

loop_
_exptl_oxdiff_crystal_face_indexfrac_h
_exptl_oxdiff_crystal_face_indexfrac_k
_exptl_oxdiff_crystal_face_indexfrac_l
_exptl_oxdiff_crystal_face_x
_exptl_oxdiff_crystal_face_y
_exptl_oxdiff_crystal_face_z
0.0011 -0.9983 0.0084 -0.0147 0.1371 0.0040
0.0009 0.9966 -0.0098 0.0150 -0.1368 -0.0038
1.5015 -0.0278 -1.9872 0.2653 0.0169 0.3515
-1.0003 0.0140 0.9929 -0.1673 -0.0129 -0.1593
0.5011 0.0018 -0.0006 0.0697 0.0087 -0.0326
-6.6029 -0.2957 0.3236 -0.9320 -0.0746 0.3602
-6.8025 -0.2563 1.3375 -0.9882 -0.0767 0.1437
-6.0162 3.3262 0.9533 -0.8152 -0.5568 0.1579
5.8462 -3.0665 0.0013 0.7681 0.5247 -0.3643
3.9258 -2.7735 -3.9986 0.6197 0.4230 0.6642
-2.2379 1.9675 4.4431 -0.4095 -0.2794 -0.8703
3.0604 -5.8583 -2.3055 0.4056 0.8425 0.3562
3.6703 -5.9517 -0.0658 0.4250 0.8814 -0.1897
0.9564 -7.1404 0.1090 0.0251 0.9975 -0.0448
-0.8426 -0.2875 -4.1569 -0.0025 -0.0039 0.9969
1.5604 6.5782 -1.8214 0.3657 -0.8873 0.2709
1.7318 6.8153 -1.2960 0.3780 -0.9132 0.1394
1.6417 -7.0069 -0.1107 0.1287 0.9898 -0.0407
0.9531 3.8093 3.5073 0.0881 -0.4818 -0.8782
